data_7704256
loop_
_publ_author_name
'Mikhalyova, Elena A.'
'Zeller, Matthias'
'Jasinski, Jerry P.'
'Butcher, Raymond J.'
'Carrella, Luca M.'
'Sedykh, Alexander E.'
'Gavrilenko, Konstantin S.'
'Smola, Sergey S.'
'Frasso, Michael'
'Cazorla, Sebastian Calderon'
'Perera, Kuluni'
'Shi, Anni'
'Ranjbar, Habib G.'
'Smith, Casey'
'Deac, Alexandru'
'Liu, Youlin'
'McGee, Sean M.'
'Dotsenko, Vladimir P.'
'Kumke, Michael U.'
'M\"uller-Buschbaum, Klaus'
'Rentschler, Eva'
'Addison, Anthony W.'
'Pavlishchuk, Vitaly V.'

_publ_section_title
;
 Combination of single-molecule magnet behaviour and luminescence
 properties in a new series of lanthanide complexes with
 tris(pyrazolyl)borate and oligo(\b-diketonate) ligands.
;
_journal_issue 23
_journal_name_full 'Dalton transactions (Cambridge, England : 2003)'
_journal_page_first 7774
_journal_page_last 7789
_journal_paper_doi 10.1039/d0dt00600a
_journal_volume 49
_journal_year 2020
_chemical_formula_moiety 'C46 H52 B4 Dy2 N24 O4, C7 H8'
_chemical_formula_sum 'C53 H60 B4 Dy2 N24 O4'
_chemical_formula_weight 1465.49
_space_group_crystal_system triclinic
_space_group_IT_number 2
_space_group_name_Hall '-P 1'
_space_group_name_H-M_alt 'P -1'
_atom_sites_solution_hydrogens geom
_atom_sites_solution_primary direct
_atom_sites_solution_secondary difmap
_audit_creation_method SHELXL-2016/6
_audit_update_record
;
2020-01-23 deposited with the CCDC.	2020-04-30 downloaded from the CCDC.
;
_cell_angle_alpha 108.8448(13)
_cell_angle_beta 107.2054(12)
_cell_angle_gamma 93.7594(14)
_cell_formula_units_Z 2
_cell_length_a 13.3869(4)
_cell_length_b 15.1537(5)
_cell_length_c 17.5408(6)
_cell_measurement_reflns_used 9573
_cell_measurement_temperature 100(2)
_cell_measurement_theta_max 79.7487
_cell_measurement_theta_min 3.1317
_cell_volume 3165.41(18)
_computing_cell_refinement 'SAINT V8.37A (Bruker, 2016)'
_computing_data_collection 'Apex3 v2016.9-0 (Bruker, 2016)'
_computing_data_reduction 'SAINT V8.37A (Bruker, 2016)'
_computing_structure_refinement
;  
SHELXL-2016/6 (Sheldrick, 2015, 2016), 
SHELXLE Rev714 (H\"ubschle et al., 2011)
;
_computing_structure_solution 'SHELXS-97 (Sheldrick, 2008)'
_diffrn_ambient_temperature 100(2)
_diffrn_measured_fraction_theta_full 0.978
_diffrn_measured_fraction_theta_max 0.937
_diffrn_measurement_device_type 'Bruker AXS D8 Quest CMOS diffractometer'
_diffrn_measurement_method 'omega and phi scans'
_diffrn_radiation_monochromator 'laterally graded multilayer (Goebel) mirror'
_diffrn_radiation_type CuK\a
_diffrn_radiation_wavelength 1.54178
_diffrn_reflns_av_R_equivalents 0.0857
_diffrn_reflns_av_unetI/netI 0.0922
_diffrn_reflns_Laue_measured_fraction_full 0.978
_diffrn_reflns_Laue_measured_fraction_max 0.937
_diffrn_reflns_limit_h_max 16
_diffrn_reflns_limit_h_min -16
_diffrn_reflns_limit_k_max 17
_diffrn_reflns_limit_k_min -19
_diffrn_reflns_limit_l_max 22
_diffrn_reflns_limit_l_min -22
_diffrn_reflns_number 39375
_diffrn_reflns_point_group_measured_fraction_full 0.978
_diffrn_reflns_point_group_measured_fraction_max 0.937
_diffrn_reflns_theta_full 67.679
_diffrn_reflns_theta_max 80.175
_diffrn_reflns_theta_min 2.826
_diffrn_source 'I-mu-S microsource X-ray tube'
_exptl_absorpt_coefficient_mu 12.999
_exptl_absorpt_correction_T_max 0.7543
_exptl_absorpt_correction_T_min 0.3999
_exptl_absorpt_correction_type multi-scan
_exptl_absorpt_process_details
;
 SADABS 2016/2: Krause, L., Herbst-Irmer, R., Sheldrick G.M. & Stalke D.,
 J. Appl. Cryst. 48 (2015) 3-10
;
_exptl_crystal_colour colourless
_exptl_crystal_density_diffrn 1.538
_exptl_crystal_description prism
_exptl_crystal_F_000 1460
_exptl_crystal_size_max 0.210
_exptl_crystal_size_mid 0.130
_exptl_crystal_size_min 0.110
_refine_diff_density_max 1.992
_refine_diff_density_min -1.501
_refine_diff_density_rms 0.137
_refine_ls_extinction_method none
_refine_ls_goodness_of_fit_ref 1.038
_refine_ls_hydrogen_treatment constr
_refine_ls_matrix_type full
_refine_ls_number_parameters 789
_refine_ls_number_reflns 12955
_refine_ls_number_restraints 0
_refine_ls_restrained_S_all 1.038
_refine_ls_R_factor_all 0.0741
_refine_ls_R_factor_gt 0.0575
_refine_ls_shift/su_max 0.003
_refine_ls_shift/su_mean 0.000
_refine_ls_structure_factor_coef Fsqd
_refine_ls_weighting_details 'w=1/[\s^2^(Fo^2^)+(0.0380P)^2^+10.8720P] where P=(Fo^2^+2Fc^2^)/3'
_refine_ls_weighting_scheme calc
_refine_ls_wR_factor_gt 0.1255
_refine_ls_wR_factor_ref 0.1333
_reflns_Friedel_coverage 0.000
_reflns_number_gt 10212
_reflns_number_total 12955
_reflns_threshold_expression 'I > 2\s(I)'
_cod_data_source_file d0dt00600a4.cif
_cod_data_source_block LM180716e_0m
_cod_depositor_comments 'Adding full bibliography for 7704247--7704266.cif.'
_cod_database_code 7704256
_shelx_shelxl_version_number 2016/6
_shelx_space_group_comment
;
The symmetry employed for this shelxl refinement is uniquely defined
by the following loop, which should always be used as a source of
symmetry information in preference to the above space-group names.
They are only intended as comments.
;
_shelx_estimated_absorpt_t_min 0.171
_shelx_estimated_absorpt_t_max 0.329

loop_
_space_group_symop_operation_xyz
'x, y, z'
'-x, -y, -z'

loop_
_atom_site_label
_atom_site_type_symbol
_atom_site_fract_x
_atom_site_fract_y
_atom_site_fract_z
_atom_site_U_iso_or_equiv
_atom_site_adp_type
_atom_site_occupancy
_atom_site_site_symmetry_order
_atom_site_calc_flag
_atom_site_refinement_flags_posn
_atom_site_refinement_flags_adp
_atom_site_refinement_flags_occupancy
_atom_site_disorder_assembly
_atom_site_disorder_group
C1 C -0.1628(5) 0.4383(5) 0.2313(4) 0.0317(16) Uani 1 1 d . . . . .
H1 H -0.181149 0.483387 0.204782 0.038 Uiso 1 1 calc R U . . .
C2 C -0.1781(5) 0.4390(5) 0.3049(5) 0.0341(17) Uani 1 1 d . . . . .
H2 H -0.208217 0.483646 0.339364 0.041 Uiso 1 1 calc R U . . .
C3 C -0.1400(5) 0.3601(5) 0.3187(4) 0.0286(14) Uani 1 1 d . . . . .
H3 H -0.140204 0.341492 0.365501 0.034 Uiso 1 1 calc R U . . .
C4 C -0.2173(5) 0.2179(5) -0.0193(4) 0.0314(15) Uani 1 1 d . . . . .
H4 H -0.238778 0.262583 -0.045558 0.038 Uiso 1 1 calc R U . . .
C5 C -0.2553(5) 0.1219(5) -0.0550(4) 0.0285(14) Uani 1 1 d . . . . .
H5 H -0.306753 0.087077 -0.109452 0.034 Uiso 1 1 calc R U . . .
C6 C -0.2008(4) 0.0876(4) 0.0071(4) 0.0220(12) Uani 1 1 d . . . . .
H6 H -0.210211 0.022765 0.001307 0.026 Uiso 1 1 calc R U . . .
C7 C 0.1171(5) 0.3748(5) 0.1389(4) 0.0283(14) Uani 1 1 d . . . . .
H7 H 0.110144 0.421497 0.113229 0.034 Uiso 1 1 calc R U . . .
C8 C 0.2098(5) 0.3435(5) 0.1695(4) 0.0272(14) Uani 1 1 d . . . . .
H8 H 0.278639 0.364237 0.169976 0.033 Uiso 1 1 calc R U . . .
C9 C 0.1808(5) 0.2757(4) 0.1990(4) 0.0217(12) Uani 1 1 d . . . . .
H9 H 0.228448 0.240693 0.223527 0.026 Uiso 1 1 calc R U . . .
C10 C -0.1593(5) -0.1520(5) 0.0522(4) 0.0314(15) Uani 1 1 d . . . . .
H10 H -0.211412 -0.208026 0.028786 0.038 Uiso 1 1 calc R U . . .
C11 C -0.0722(5) -0.1391(5) 0.0276(4) 0.0306(15) Uani 1 1 d . . . . .
H11 H -0.051655 -0.183352 -0.014825 0.037 Uiso 1 1 calc R U . . .
C12 C -0.0213(5) -0.0464(4) 0.0789(3) 0.0196(12) Uani 1 1 d . . . . .
H12 H 0.041966 -0.016242 0.076981 0.024 Uiso 1 1 calc R U . . .
C13 C -0.3968(4) 0.0216(5) 0.1096(4) 0.0250(13) Uani 1 1 d . . . . .
H13 H -0.448093 -0.035129 0.080161 0.030 Uiso 1 1 calc R U . . .
C14 C -0.4160(4) 0.1097(5) 0.1139(4) 0.0296(15) Uani 1 1 d . . . . .
H14 H -0.481688 0.126667 0.089340 0.036 Uiso 1 1 calc R U . . .
C15 C -0.3189(5) 0.1694(5) 0.1619(4) 0.0247(13) Uani 1 1 d . . . . .
H15 H -0.307271 0.236056 0.175444 0.030 Uiso 1 1 calc R U . . .
C16 C -0.1804(4) -0.0559(4) 0.3217(4) 0.0209(12) Uani 1 1 d . . . . .
H16 H -0.232924 -0.108212 0.310244 0.025 Uiso 1 1 calc R U . . .
C17 C -0.1059(4) -0.0043(4) 0.4000(4) 0.0219(12) Uani 1 1 d . . . . .
H17 H -0.095910 -0.013568 0.452657 0.026 Uiso 1 1 calc R U . . .
C18 C -0.0486(4) 0.0641(4) 0.3853(3) 0.0182(11) Uani 1 1 d . . . . .
H18 H 0.009157 0.110814 0.427949 0.022 Uiso 1 1 calc R U . . .
C19 C 0.8179(5) 0.4203(5) 0.9210(4) 0.0283(14) Uani 1 1 d . . . . .
H19 H 0.820899 0.442382 0.978956 0.034 Uiso 1 1 calc R U . . .
C20 C 0.9026(5) 0.4100(4) 0.8934(4) 0.0270(14) Uani 1 1 d . . . . .
H20 H 0.975478 0.421709 0.927357 0.032 Uiso 1 1 calc R U . . .
C21 C 0.8594(5) 0.3782(4) 0.8038(4) 0.0248(13) Uani 1 1 d . . . . .
H21 H 0.899829 0.366285 0.766403 0.030 Uiso 1 1 calc R U . . .
C22 C 0.5166(5) 0.2252(5) 0.8416(4) 0.0314(15) Uani 1 1 d . . . . .
H22 H 0.507903 0.247641 0.896028 0.038 Uiso 1 1 calc R U . . .
C23 C 0.4843(5) 0.1333(5) 0.7841(4) 0.0301(14) Uani 1 1 d . . . . .
H23 H 0.450211 0.080506 0.790497 0.036 Uiso 1 1 calc R U . . .
C24 C 0.5127(5) 0.1353(5) 0.7150(4) 0.0250(13) Uani 1 1 d . . . . .
H24 H 0.499702 0.081952 0.664142 0.030 Uiso 1 1 calc R U . . .
C25 C 0.5123(5) 0.5175(5) 0.8186(4) 0.0328(16) Uani 1 1 d . . . . .
H25 H 0.510527 0.548183 0.874678 0.039 Uiso 1 1 calc R U . . .
C26 C 0.4731(5) 0.5462(5) 0.7505(4) 0.0325(15) Uani 1 1 d . . . . .
H26 H 0.438750 0.598872 0.749217 0.039 Uiso 1 1 calc R U . . .
C27 C 0.4950(5) 0.4809(4) 0.6840(4) 0.0274(14) Uani 1 1 d . . . . .
H27 H 0.478002 0.482650 0.627989 0.033 Uiso 1 1 calc R U . . .
C28 C 0.9107(5) 0.1373(5) 0.6533(4) 0.0331(16) Uani 1 1 d . . . . .
H28 H 0.972633 0.125081 0.638694 0.040 Uiso 1 1 calc R U . . .
C29 C 0.8812(6) 0.1104(5) 0.7119(5) 0.0365(17) Uani 1 1 d . . . . .
H29 H 0.917886 0.077193 0.745861 0.044 Uiso 1 1 calc R U . . .
C30 C 0.7864(5) 0.1422(4) 0.7111(4) 0.0263(13) Uani 1 1 d . . . . .
H30 H 0.746179 0.133826 0.745533 0.032 Uiso 1 1 calc R U . . .
C31 C 0.9168(5) 0.4107(5) 0.6030(4) 0.0300(15) Uani 1 1 d . . . . .
H31 H 0.981449 0.404338 0.591289 0.036 Uiso 1 1 calc R U . . .
C32 C 0.8834(5) 0.4947(5) 0.6347(4) 0.0299(14) Uani 1 1 d . . . . .
H32 H 0.919599 0.557086 0.649443 0.036 Uiso 1 1 calc R U . . .
C33 C 0.7863(5) 0.4690(4) 0.6403(4) 0.0213(12) Uani 1 1 d . . . . .
H33 H 0.743581 0.512484 0.660298 0.026 Uiso 1 1 calc R U . . .
C34 C 0.7230(5) 0.1553(4) 0.3917(4) 0.0248(13) Uani 1 1 d . . . . .
H34 H 0.777888 0.150677 0.367176 0.030 Uiso 1 1 calc R U . . .
C35 C 0.6153(5) 0.1291(5) 0.3467(4) 0.0277(14) Uani 1 1 d . . . . .
H35 H 0.581013 0.102944 0.286475 0.033 Uiso 1 1 calc R U . . .
C36 C 0.5688(5) 0.1498(5) 0.4099(4) 0.0255(13) Uani 1 1 d . . . . .
H36 H 0.494246 0.139404 0.398704 0.031 Uiso 1 1 calc R U . . .
C37 C 0.2935(4) 0.0857(4) 0.2879(4) 0.0234(13) Uani 1 1 d . . . . .
H37A H 0.322238 0.053307 0.327525 0.035 Uiso 1 1 calc R U . . .
H37B H 0.350420 0.132474 0.291279 0.035 Uiso 1 1 calc R U . . .
H37C H 0.264135 0.039265 0.229427 0.035 Uiso 1 1 calc R U . . .
C38 C 0.2064(4) 0.1356(4) 0.3117(3) 0.0169(11) Uani 1 1 d . . . . .
C39 C 0.2297(4) 0.2057(4) 0.3942(3) 0.0159(11) Uani 1 1 d . . . . .
C40 C 0.1499(4) 0.2559(4) 0.4147(3) 0.0193(12) Uani 1 1 d . . . . .
C41 C 0.1730(5) 0.3322(5) 0.5006(4) 0.0360(17) Uani 1 1 d . . . . .
H41A H 0.240266 0.328184 0.540032 0.054 Uiso 1 1 calc R U . . .
H41B H 0.115492 0.323873 0.522959 0.054 Uiso 1 1 calc R U . . .
H41C H 0.178198 0.394349 0.494712 0.054 Uiso 1 1 calc R U . . .
C42 C 0.2904(5) 0.0808(5) 0.4933(4) 0.0264(13) Uani 1 1 d . . . . .
H42A H 0.298985 0.076718 0.549468 0.040 Uiso 1 1 calc R U . . .
H42B H 0.303422 0.022140 0.456053 0.040 Uiso 1 1 calc R U . . .
H42C H 0.217983 0.089874 0.467813 0.040 Uiso 1 1 calc R U . . .
C43 C 0.3695(4) 0.1642(4) 0.5037(3) 0.0189(12) Uani 1 1 d . . . . .
C44 C 0.3395(4) 0.2256(4) 0.4591(3) 0.0172(11) Uani 1 1 d . . . . .
C45 C 0.4143(4) 0.3061(4) 0.4743(3) 0.0191(12) Uani 1 1 d . . . . .
C46 C 0.3864(5) 0.3685(5) 0.4222(4) 0.0308(14) Uani 1 1 d . . . . .
H46A H 0.398638 0.434549 0.460565 0.046 Uiso 1 1 calc R U . . .
H46B H 0.311424 0.348831 0.386009 0.046 Uiso 1 1 calc R U . . .
H46C H 0.430977 0.362632 0.386020 0.046 Uiso 1 1 calc R U . . .
C47 C 0.2569(6) 0.3272(6) 0.7792(5) 0.0442(18) Uani 1 1 d . . . . .
C48 C 0.1785(8) 0.3584(7) 0.9156(6) 0.059(2) Uani 1 1 d . . . . .
H48 H 0.151719 0.368305 0.961620 0.071 Uiso 1 1 calc R U . . .
C49 C 0.3224(7) 0.3760(6) 0.8633(5) 0.050(2) Uani 1 1 d . . . . .
H49 H 0.395082 0.398938 0.874694 0.060 Uiso 1 1 calc R U . . .
C50 C 0.2984(7) 0.3081(7) 0.7065(6) 0.059(2) Uani 1 1 d . . . . .
H50A H 0.240349 0.274135 0.652705 0.089 Uiso 1 1 calc R U . . .
H50B H 0.353845 0.269411 0.713731 0.089 Uiso 1 1 calc R U . . .
H50C H 0.328363 0.368272 0.705398 0.089 Uiso 1 1 calc R U . . .
C51 C 0.2840(7) 0.3917(7) 0.9298(6) 0.058(2) Uani 1 1 d . . . . .
H51 H 0.330287 0.425763 0.986599 0.070 Uiso 1 1 calc R U . . .
C52 C 0.1517(6) 0.2944(6) 0.7657(6) 0.051(2) Uani 1 1 d . . . . .
H52 H 0.105212 0.260203 0.709045 0.062 Uiso 1 1 calc R U . . .
C53 C 0.1138(7) 0.3102(7) 0.8317(6) 0.057(2) Uani 1 1 d . . . . .
H53 H 0.040936 0.287685 0.820128 0.069 Uiso 1 1 calc R U . . .
B1 B -0.0803(6) 0.3349(5) 0.1235(5) 0.0270(16) Uani 1 1 d . . . . .
H1A H -0.091485 0.383575 0.095948 0.032 Uiso 1 1 calc R U . . .
B2 B -0.2332(5) -0.0528(5) 0.1688(4) 0.0235(14) Uani 1 1 d . . . . .
H2A H -0.285044 -0.111990 0.152149 0.028 Uiso 1 1 calc R U . . .
B3 B 0.6122(6) 0.3826(6) 0.8474(4) 0.0275(16) Uani 1 1 d . . . . .
H3A H 0.608285 0.409939 0.906332 0.033 Uiso 1 1 calc R U . . .
B4 B 0.8395(5) 0.2307(5) 0.5527(4) 0.0228(15) Uani 1 1 d . . . . .
H4A H 0.902687 0.218527 0.534188 0.027 Uiso 1 1 calc R U . . .
N1 N -0.1178(4) 0.3637(3) 0.2022(3) 0.0228(11) Uani 1 1 d . . . . .
N2 N -0.1028(4) 0.3140(4) 0.2562(3) 0.0228(11) Uani 1 1 d . . . . .
N3 N -0.1447(4) 0.2384(3) 0.0591(3) 0.0225(11) Uani 1 1 d . . . . .
N4 N -0.1333(4) 0.1570(4) 0.0761(3) 0.0215(10) Uani 1 1 d . . . . .
N5 N 0.0384(4) 0.3283(3) 0.1516(3) 0.0222(10) Uani 1 1 d . . . . .
N6 N 0.0764(4) 0.2649(3) 0.1890(3) 0.0198(10) Uani 1 1 d . . . . .
N7 N -0.1578(4) -0.0715(4) 0.1151(3) 0.0221(10) Uani 1 1 d . . . . .
N8 N -0.0734(3) -0.0060(3) 0.1309(3) 0.0165(9) Uani 1 1 d . . . . .
N9 N -0.2934(4) 0.0271(4) 0.1537(3) 0.0191(10) Uani 1 1 d . . . . .
N10 N -0.2429(4) 0.1202(4) 0.1867(3) 0.0204(10) Uani 1 1 d . . . . .
N11 N -0.1666(3) -0.0200(3) 0.2642(3) 0.0164(9) Uani 1 1 d . . . . .
N12 N -0.0850(4) 0.0559(3) 0.3037(3) 0.0174(10) Uani 1 1 d . . . . .
N13 N 0.7294(4) 0.3940(4) 0.8525(3) 0.0234(11) Uani 1 1 d . . . . .
N14 N 0.7535(4) 0.3671(4) 0.7786(3) 0.0214(10) Uani 1 1 d . . . . .
N15 N 0.5623(4) 0.2776(4) 0.8083(3) 0.0256(11) Uani 1 1 d . . . . .
N16 N 0.5607(4) 0.2219(4) 0.7290(3) 0.0246(11) Uani 1 1 d . . . . .
N17 N 0.5541(4) 0.4378(4) 0.7927(3) 0.0252(11) Uani 1 1 d . . . . .
N18 N 0.5435(4) 0.4146(4) 0.7087(3) 0.0236(11) Uani 1 1 d . . . . .
N19 N 0.8374(4) 0.1843(4) 0.6191(3) 0.0262(12) Uani 1 1 d . . . . .
N20 N 0.7591(4) 0.1866(4) 0.6546(3) 0.0220(10) Uani 1 1 d . . . . .
N21 N 0.8426(4) 0.3395(4) 0.5914(3) 0.0225(11) Uani 1 1 d . . . . .
N22 N 0.7592(4) 0.3736(3) 0.6138(3) 0.0185(10) Uani 1 1 d . . . . .
N23 N 0.7374(4) 0.1883(4) 0.4758(3) 0.0213(11) Uani 1 1 d . . . . .
N24 N 0.6408(4) 0.1859(4) 0.4881(3) 0.0227(11) Uani 1 1 d . . . . .
O1 O 0.1176(3) 0.1125(3) 0.2530(2) 0.0168(8) Uani 1 1 d . . . . .
O2 O 0.0556(3) 0.2438(3) 0.3646(2) 0.0175(8) Uani 1 1 d . . . . .
O3 O 0.4633(3) 0.1707(3) 0.5536(2) 0.0190(8) Uani 1 1 d . . . . .
O4 O 0.5068(3) 0.3315(3) 0.5291(2) 0.0198(8) Uani 1 1 d . . . . .
Dy1 Dy -0.04134(2) 0.15987(2) 0.22561(2) 0.01424(9) Uani 1 1 d . . . . .
Dy2 Dy 0.61491(2) 0.27868(2) 0.62653(2) 0.01567(10) Uani 1 1 d . . . . .

loop_
_atom_site_aniso_label
_atom_site_aniso_U_11
_atom_site_aniso_U_22
_atom_site_aniso_U_33
_atom_site_aniso_U_23
_atom_site_aniso_U_13
_atom_site_aniso_U_12
C1 0.024(3) 0.024(3) 0.035(4) 0.003(3) -0.001(3) 0.010(3)
C2 0.024(3) 0.022(3) 0.042(4) -0.006(3) 0.008(3) 0.007(3)
C3 0.019(3) 0.029(4) 0.028(3) -0.002(3) 0.010(2) 0.002(3)
C4 0.042(4) 0.027(4) 0.022(3) 0.013(3) 0.001(3) 0.008(3)
C5 0.037(3) 0.028(4) 0.014(3) 0.006(3) 0.002(2) 0.006(3)
C6 0.025(3) 0.025(3) 0.016(3) 0.007(2) 0.008(2) 0.006(2)
C7 0.044(4) 0.019(3) 0.023(3) 0.008(3) 0.014(3) -0.005(3)
C8 0.027(3) 0.030(4) 0.024(3) 0.007(3) 0.012(3) -0.004(3)
C9 0.024(3) 0.027(3) 0.016(3) 0.008(2) 0.010(2) -0.001(2)
C10 0.033(3) 0.025(4) 0.027(3) -0.002(3) 0.011(3) -0.009(3)
C11 0.040(4) 0.026(3) 0.021(3) -0.003(3) 0.016(3) 0.002(3)
C12 0.025(3) 0.021(3) 0.014(3) 0.005(2) 0.009(2) 0.001(2)
C13 0.015(3) 0.039(4) 0.015(3) 0.006(3) 0.003(2) -0.007(3)
C14 0.015(3) 0.051(4) 0.019(3) 0.013(3) 0.001(2) 0.009(3)
C15 0.024(3) 0.031(3) 0.021(3) 0.011(3) 0.008(2) 0.008(3)
C16 0.022(3) 0.028(3) 0.019(3) 0.012(3) 0.012(2) 0.004(2)
C17 0.021(3) 0.035(4) 0.022(3) 0.021(3) 0.011(2) 0.012(3)
C18 0.020(3) 0.027(3) 0.013(3) 0.012(2) 0.010(2) 0.006(2)
C19 0.042(4) 0.025(3) 0.013(3) 0.010(3) 0.000(2) 0.003(3)
C20 0.029(3) 0.023(3) 0.019(3) 0.009(3) -0.005(2) 0.000(3)
C21 0.026(3) 0.020(3) 0.024(3) 0.011(3) 0.001(2) 0.001(2)
C22 0.033(3) 0.050(5) 0.026(3) 0.028(3) 0.016(3) 0.008(3)
C23 0.027(3) 0.037(4) 0.035(4) 0.026(3) 0.007(3) 0.002(3)
C24 0.023(3) 0.027(3) 0.027(3) 0.016(3) 0.005(2) 0.002(3)
C25 0.040(4) 0.037(4) 0.028(3) 0.009(3) 0.021(3) 0.016(3)
C26 0.035(3) 0.028(4) 0.035(4) 0.011(3) 0.013(3) 0.014(3)
C27 0.036(3) 0.025(3) 0.026(3) 0.013(3) 0.012(3) 0.011(3)
C28 0.023(3) 0.027(4) 0.036(4) 0.002(3) -0.001(3) 0.011(3)
C29 0.039(4) 0.026(4) 0.033(4) 0.007(3) 0.001(3) 0.010(3)
C30 0.032(3) 0.018(3) 0.023(3) 0.008(3) 0.000(2) 0.002(3)
C31 0.017(3) 0.033(4) 0.033(3) 0.004(3) 0.011(3) -0.008(3)
C32 0.026(3) 0.027(4) 0.032(3) 0.006(3) 0.010(3) -0.003(3)
C33 0.030(3) 0.018(3) 0.017(3) 0.009(2) 0.006(2) 0.003(2)
C34 0.026(3) 0.029(3) 0.020(3) 0.007(3) 0.012(2) 0.008(3)
C35 0.022(3) 0.036(4) 0.019(3) 0.003(3) 0.007(2) 0.007(3)
C36 0.018(3) 0.030(4) 0.022(3) 0.009(3) 0.001(2) 0.002(2)
C37 0.019(3) 0.026(3) 0.023(3) 0.006(3) 0.007(2) 0.006(2)
C38 0.021(3) 0.017(3) 0.017(3) 0.010(2) 0.009(2) 0.002(2)
C39 0.016(2) 0.021(3) 0.009(2) 0.006(2) 0.0022(19) 0.002(2)
C40 0.012(2) 0.027(3) 0.014(3) 0.007(2) -0.001(2) -0.003(2)
C41 0.025(3) 0.049(4) 0.019(3) -0.003(3) 0.002(2) 0.009(3)
C42 0.021(3) 0.032(4) 0.022(3) 0.013(3) 0.000(2) -0.008(3)
C43 0.021(3) 0.020(3) 0.014(3) 0.004(2) 0.007(2) -0.001(2)
C44 0.016(2) 0.021(3) 0.012(2) 0.005(2) 0.003(2) 0.000(2)
C45 0.022(3) 0.019(3) 0.016(3) 0.008(2) 0.004(2) 0.003(2)
C46 0.030(3) 0.031(4) 0.030(3) 0.018(3) 0.001(3) 0.004(3)
C47 0.045(4) 0.044(5) 0.047(5) 0.023(4) 0.011(4) 0.012(4)
C48 0.063(6) 0.059(6) 0.053(5) 0.013(5) 0.022(5) 0.018(5)
C49 0.045(4) 0.054(5) 0.047(5) 0.019(4) 0.010(4) 0.004(4)
C50 0.048(5) 0.069(6) 0.065(6) 0.035(5) 0.015(4) 0.007(5)
C51 0.054(5) 0.055(6) 0.053(5) 0.011(5) 0.009(4) 0.006(4)
C52 0.043(4) 0.043(5) 0.051(5) 0.008(4) 0.003(4) 0.009(4)
C53 0.043(5) 0.055(6) 0.065(6) 0.013(5) 0.016(4) 0.011(4)
B1 0.035(4) 0.018(4) 0.024(3) 0.009(3) 0.002(3) 0.008(3)
B2 0.026(3) 0.024(4) 0.018(3) 0.007(3) 0.005(3) -0.003(3)
B3 0.035(4) 0.035(4) 0.015(3) 0.011(3) 0.010(3) 0.008(3)
B4 0.025(3) 0.020(3) 0.019(3) 0.002(3) 0.005(3) 0.010(3)
N1 0.020(2) 0.018(3) 0.025(3) 0.005(2) 0.004(2) 0.002(2)
N2 0.022(2) 0.022(3) 0.020(2) 0.005(2) 0.0051(19) 0.000(2)
N3 0.031(3) 0.017(3) 0.020(2) 0.012(2) 0.004(2) 0.005(2)
N4 0.026(2) 0.023(3) 0.020(2) 0.011(2) 0.009(2) 0.005(2)
N5 0.031(3) 0.019(3) 0.018(2) 0.010(2) 0.007(2) 0.001(2)
N6 0.023(2) 0.023(3) 0.014(2) 0.008(2) 0.0070(18) 0.004(2)
N7 0.024(2) 0.025(3) 0.015(2) 0.005(2) 0.0063(19) 0.000(2)
N8 0.017(2) 0.018(2) 0.015(2) 0.0077(19) 0.0047(17) -0.0021(18)
N9 0.018(2) 0.025(3) 0.014(2) 0.007(2) 0.0049(18) -0.001(2)
N10 0.023(2) 0.023(3) 0.018(2) 0.009(2) 0.0095(19) 0.000(2)
N11 0.016(2) 0.019(2) 0.018(2) 0.009(2) 0.0084(18) -0.0014(18)
N12 0.021(2) 0.021(3) 0.015(2) 0.008(2) 0.0100(18) 0.0040(19)
N13 0.029(3) 0.026(3) 0.015(2) 0.010(2) 0.0040(19) 0.004(2)
N14 0.028(2) 0.022(3) 0.013(2) 0.007(2) 0.0040(19) 0.002(2)
N15 0.030(3) 0.033(3) 0.021(2) 0.017(2) 0.009(2) 0.005(2)
N16 0.026(2) 0.026(3) 0.025(3) 0.013(2) 0.009(2) 0.001(2)
N17 0.031(3) 0.031(3) 0.020(2) 0.013(2) 0.012(2) 0.011(2)
N18 0.029(3) 0.029(3) 0.019(2) 0.013(2) 0.010(2) 0.009(2)
N19 0.024(2) 0.020(3) 0.024(3) -0.002(2) 0.002(2) 0.008(2)
N20 0.018(2) 0.022(3) 0.019(2) 0.005(2) 0.0014(19) 0.000(2)
N21 0.017(2) 0.023(3) 0.026(3) 0.006(2) 0.0089(19) 0.001(2)
N22 0.023(2) 0.021(3) 0.016(2) 0.009(2) 0.0088(19) 0.009(2)
N23 0.015(2) 0.030(3) 0.019(2) 0.005(2) 0.0097(19) 0.008(2)
N24 0.013(2) 0.030(3) 0.022(2) 0.006(2) 0.0054(18) 0.004(2)
O1 0.0102(16) 0.023(2) 0.0137(18) 0.0062(16) -0.0001(14) 0.0031(15)
O2 0.0169(18) 0.019(2) 0.0130(18) 0.0008(16) 0.0065(15) 0.0003(15)
O3 0.0160(18) 0.022(2) 0.0163(19) 0.0098(17) -0.0006(15) -0.0022(16)
O4 0.0185(18) 0.021(2) 0.0179(19) 0.0084(17) 0.0029(15) 0.0004(16)
Dy1 0.01416(15) 0.01841(18) 0.01073(15) 0.00626(13) 0.00410(11) 0.00183(12)
Dy2 0.01461(16) 0.01894(18) 0.01375(16) 0.00800(13) 0.00304(12) 0.00205(13)

loop_
_atom_type_symbol
_atom_type_description
_atom_type_scat_dispersion_real
_atom_type_scat_dispersion_imag
_atom_type_scat_source
C C 0.0181 0.0091 'International Tables Vol C Tables 4.2.6.8 and 6.1.1.4'
H H 0.0000 0.0000 'International Tables Vol C Tables 4.2.6.8 and 6.1.1.4'
B B 0.0090 0.0039 'International Tables Vol C Tables 4.2.6.8 and 6.1.1.4'
N N 0.0311 0.0180 'International Tables Vol C Tables 4.2.6.8 and 6.1.1.4'
O O 0.0492 0.0322 'International Tables Vol C Tables 4.2.6.8 and 6.1.1.4'
Dy Dy -9.8046 9.8477 'International Tables Vol C Tables 4.2.6.8 and 6.1.1.4'

loop_
_geom_angle_atom_site_label_1
_geom_angle_atom_site_label_2
_geom_angle_atom_site_label_3
_geom_angle
_geom_angle_site_symmetry_1
_geom_angle_site_symmetry_3
_geom_angle_publ_flag
N1 C1 C2 109.0(6) . . ?
N1 C1 H1 125.5 . . ?
C2 C1 H1 125.5 . . ?
C1 C2 C3 105.2(5) . . ?
C1 C2 H2 127.4 . . ?
C3 C2 H2 127.4 . . ?
N2 C3 C2 110.1(6) . . ?
N2 C3 H3 124.9 . . ?
C2 C3 H3 124.9 . . ?
N3 C4 C5 109.1(5) . . ?
N3 C4 H4 125.4 . . ?
C5 C4 H4 125.4 . . ?
C4 C5 C6 103.9(5) . . ?
C4 C5 H5 128.0 . . ?
C6 C5 H5 128.0 . . ?
N4 C6 C5 111.8(6) . . ?
N4 C6 H6 124.1 . . ?
C5 C6 H6 124.1 . . ?
N5 C7 C8 108.6(6) . . ?
N5 C7 H7 125.7 . . ?
C8 C7 H7 125.7 . . ?
C9 C8 C7 104.8(5) . . ?
C9 C8 H8 127.6 . . ?
C7 C8 H8 127.6 . . ?
N6 C9 C8 111.7(5) . . ?
N6 C9 H9 124.1 . . ?
C8 C9 H9 124.1 . . ?
N7 C10 C11 108.3(6) . . ?
N7 C10 H10 125.9 . . ?
C11 C10 H10 125.9 . . ?
C10 C11 C12 104.5(5) . . ?
C10 C11 H11 127.7 . . ?
C12 C11 H11 127.7 . . ?
N8 C12 C11 110.6(5) . . ?
N8 C12 H12 124.7 . . ?
C11 C12 H12 124.7 . . ?
N9 C13 C14 109.5(5) . . ?
N9 C13 H13 125.3 . . ?
C14 C13 H13 125.3 . . ?
C13 C14 C15 105.1(5) . . ?
C13 C14 H14 127.5 . . ?
C15 C14 H14 127.5 . . ?
N10 C15 C14 111.0(6) . . ?
N10 C15 H15 124.5 . . ?
C14 C15 H15 124.5 . . ?
N11 C16 C17 108.5(5) . . ?
N11 C16 H16 125.8 . . ?
C17 C16 H16 125.8 . . ?
C16 C17 C18 104.7(5) . . ?
C16 C17 H17 127.6 . . ?
C18 C17 H17 127.6 . . ?
N12 C18 C17 111.1(5) . . ?
N12 C18 H18 124.4 . . ?
C17 C18 H18 124.4 . . ?
N13 C19 C20 108.3(5) . . ?
N13 C19 H19 125.8 . . ?
C20 C19 H19 125.8 . . ?
C19 C20 C21 105.2(5) . . ?
C19 C20 H20 127.4 . . ?
C21 C20 H20 127.4 . . ?
N14 C21 C20 110.5(6) . . ?
N14 C21 H21 124.8 . . ?
C20 C21 H21 124.8 . . ?
N15 C22 C23 108.9(6) . . ?
N15 C22 H22 125.5 . . ?
C23 C22 H22 125.5 . . ?
C22 C23 C24 104.5(6) . . ?
C22 C23 H23 127.7 . . ?
C24 C23 H23 127.7 . . ?
N16 C24 C23 111.1(6) . . ?
N16 C24 H24 124.4 . . ?
C23 C24 H24 124.4 . . ?
N17 C25 C26 108.9(5) . . ?
N17 C25 H25 125.6 . . ?
C26 C25 H25 125.6 . . ?
C25 C26 C27 104.4(5) . . ?
C25 C26 H26 127.8 . . ?
C27 C26 H26 127.8 . . ?
N18 C27 C26 111.6(6) . . ?
N18 C27 H27 124.2 . . ?
C26 C27 H27 124.2 . . ?
N19 C28 C29 109.3(6) . . ?
N19 C28 H28 125.3 . . ?
C29 C28 H28 125.3 . . ?
C28 C29 C30 105.1(6) . . ?
C28 C29 H29 127.5 . . ?
C30 C29 H29 127.5 . . ?
N20 C30 C29 110.4(6) . . ?
N20 C30 H30 124.8 . . ?
C29 C30 H30 124.8 . . ?
N21 C31 C32 108.2(5) . . ?
N21 C31 H31 125.9 . . ?
C32 C31 H31 125.9 . . ?
C33 C32 C31 105.1(6) . . ?
C33 C32 H32 127.4 . . ?
C31 C32 H32 127.4 . . ?
N22 C33 C32 111.3(5) . . ?
N22 C33 H33 124.3 . . ?
C32 C33 H33 124.3 . . ?
N23 C34 C35 108.7(5) . . ?
N23 C34 H34 125.6 . . ?
C35 C34 H34 125.6 . . ?
C34 C35 C36 104.0(5) . . ?
C34 C35 H35 128.0 . . ?
C36 C35 H35 128.0 . . ?
N24 C36 C35 112.2(5) . . ?
N24 C36 H36 123.9 . . ?
C35 C36 H36 123.9 . . ?
C38 C37 H37A 109.5 . . ?
C38 C37 H37B 109.5 . . ?
H37A C37 H37B 109.5 . . ?
C38 C37 H37C 109.5 . . ?
H37A C37 H37C 109.5 . . ?
H37B C37 H37C 109.5 . . ?
O1 C38 C39 124.9(5) . . ?
O1 C38 C37 115.1(5) . . ?
C39 C38 C37 119.9(5) . . ?
C40 C39 C38 119.8(5) . . ?
C40 C39 C44 120.8(5) . . ?
C38 C39 C44 119.4(4) . . ?
O2 C40 C39 125.2(5) . . ?
O2 C40 C41 113.8(5) . . ?
C39 C40 C41 121.0(5) . . ?
C40 C41 H41A 109.5 . . ?
C40 C41 H41B 109.5 . . ?
H41A C41 H41B 109.5 . . ?
C40 C41 H41C 109.5 . . ?
H41A C41 H41C 109.5 . . ?
H41B C41 H41C 109.5 . . ?
C43 C42 H42A 109.5 . . ?
C43 C42 H42B 109.5 . . ?
H42A C42 H42B 109.5 . . ?
C43 C42 H42C 109.5 . . ?
H42A C42 H42C 109.5 . . ?
H42B C42 H42C 109.5 . . ?
O3 C43 C44 124.4(5) . . ?
O3 C43 C42 114.3(5) . . ?
C44 C43 C42 121.3(5) . . ?
C43 C44 C45 119.5(5) . . ?
C43 C44 C39 120.4(5) . . ?
C45 C44 C39 120.1(5) . . ?
O4 C45 C44 125.5(5) . . ?
O4 C45 C46 114.3(5) . . ?
C44 C45 C46 120.2(5) . . ?
C45 C46 H46A 109.5 . . ?
C45 C46 H46B 109.5 . . ?
H46A C46 H46B 109.5 . . ?
C45 C46 H46C 109.5 . . ?
H46A C46 H46C 109.5 . . ?
H46B C46 H46C 109.5 . . ?
C52 C47 C49 117.3(8) . . ?
C52 C47 C50 121.0(8) . . ?
C49 C47 C50 121.6(8) . . ?
C53 C48 C51 117.4(9) . . ?
C53 C48 H48 121.3 . . ?
C51 C48 H48 121.3 . . ?
C51 C49 C47 121.2(8) . . ?
C51 C49 H49 119.4 . . ?
C47 C49 H49 119.4 . . ?
C47 C50 H50A 109.5 . . ?
C47 C50 H50B 109.5 . . ?
H50A C50 H50B 109.5 . . ?
C47 C50 H50C 109.5 . . ?
H50A C50 H50C 109.5 . . ?
H50B C50 H50C 109.5 . . ?
C49 C51 C48 121.0(9) . . ?
C49 C51 H51 119.5 . . ?
C48 C51 H51 119.5 . . ?
C53 C52 C47 121.4(8) . . ?
C53 C52 H52 119.3 . . ?
C47 C52 H52 119.3 . . ?
C52 C53 C48 121.7(9) . . ?
C52 C53 H53 119.2 . . ?
C48 C53 H53 119.2 . . ?
N3 B1 N5 109.3(5) . . ?
N3 B1 N1 109.6(6) . . ?
N5 B1 N1 109.8(5) . . ?
N3 B1 H1A 109.4 . . ?
N5 B1 H1A 109.4 . . ?
N1 B1 H1A 109.4 . . ?
N11 B2 N9 108.3(5) . . ?
N11 B2 N7 109.1(5) . . ?
N9 B2 N7 109.5(5) . . ?
N11 B2 H2A 110.0 . . ?
N9 B2 H2A 110.0 . . ?
N7 B2 H2A 110.0 . . ?
N15 B3 N13 109.7(5) . . ?
N15 B3 N17 111.2(5) . . ?
N13 B3 N17 108.2(5) . . ?
N15 B3 H3A 109.3 . . ?
N13 B3 H3A 109.3 . . ?
N17 B3 H3A 109.3 . . ?
N23 B4 N19 108.5(5) . . ?
N23 B4 N21 107.9(5) . . ?
N19 B4 N21 110.3(5) . . ?
N23 B4 H4A 110.0 . . ?
N19 B4 H4A 110.0 . . ?
N21 B4 H4A 110.0 . . ?
C1 N1 N2 109.7(5) . . ?
C1 N1 B1 128.7(6) . . ?
N2 N1 B1 121.6(4) . . ?
C3 N2 N1 105.9(5) . . ?
C3 N2 Dy1 129.9(4) . . ?
N1 N2 Dy1 123.6(3) . . ?
C4 N3 N4 109.6(5) . . ?
C4 N3 B1 128.8(5) . . ?
N4 N3 B1 121.6(5) . . ?
C6 N4 N3 105.5(5) . . ?
C6 N4 Dy1 130.3(4) . . ?
N3 N4 Dy1 122.0(3) . . ?
C7 N5 N6 110.1(5) . . ?
C7 N5 B1 127.6(5) . . ?
N6 N5 B1 122.1(5) . . ?
C9 N6 N5 104.8(5) . . ?
C9 N6 Dy1 132.9(4) . . ?
N5 N6 Dy1 122.3(3) . . ?
C10 N7 N8 109.7(5) . . ?
C10 N7 B2 128.2(5) . . ?
N8 N7 B2 122.0(5) . . ?
C12 N8 N7 106.9(5) . . ?
C12 N8 Dy1 128.1(4) . . ?
N7 N8 Dy1 124.6(3) . . ?
C13 N9 N10 109.1(5) . . ?
C13 N9 B2 129.3(5) . . ?
N10 N9 B2 121.6(5) . . ?
C15 N10 N9 105.3(5) . . ?
C15 N10 Dy1 129.8(4) . . ?
N9 N10 Dy1 120.1(3) . . ?
C16 N11 N12 109.7(5) . . ?
C16 N11 B2 127.2(5) . . ?
N12 N11 B2 123.0(5) . . ?
C18 N12 N11 105.9(5) . . ?
C18 N12 Dy1 132.0(4) . . ?
N11 N12 Dy1 121.7(3) . . ?
C19 N13 N14 110.8(5) . . ?
C19 N13 B3 129.5(5) . . ?
N14 N13 B3 119.4(5) . . ?
C21 N14 N13 105.2(5) . . ?
C21 N14 Dy2 129.0(4) . . ?
N13 N14 Dy2 124.4(4) . . ?
C22 N15 N16 109.5(5) . . ?
C22 N15 B3 129.0(5) . . ?
N16 N15 B3 121.5(5) . . ?
C24 N16 N15 106.0(5) . . ?
C24 N16 Dy2 127.8(4) . . ?
N15 N16 Dy2 125.7(4) . . ?
N18 N17 C25 109.4(5) . . ?
N18 N17 B3 122.5(5) . . ?
C25 N17 B3 127.9(5) . . ?
C27 N18 N17 105.8(5) . . ?
C27 N18 Dy2 130.0(4) . . ?
N17 N18 Dy2 124.1(3) . . ?
C28 N19 N20 108.5(6) . . ?
C28 N19 B4 127.7(5) . . ?
N20 N19 B4 123.8(4) . . ?
C30 N20 N19 106.7(5) . . ?
C30 N20 Dy2 130.8(4) . . ?
N19 N20 Dy2 122.0(4) . . ?
C31 N21 N22 110.7(5) . . ?
C31 N21 B4 128.5(5) . . ?
N22 N21 B4 120.7(5) . . ?
C33 N22 N21 104.7(5) . . ?
C33 N22 Dy2 129.6(4) . . ?
N21 N22 Dy2 124.8(4) . . ?
C34 N23 N24 109.9(5) . . ?
C34 N23 B4 130.1(5) . . ?
N24 N23 B4 119.8(4) . . ?
C36 N24 N23 105.2(5) . . ?
C36 N24 Dy2 128.5(4) . . ?
N23 N24 Dy2 123.7(3) . . ?
C38 O1 Dy1 139.0(3) . . ?
C40 O2 Dy1 138.1(3) . . ?
C43 O3 Dy2 139.0(4) . . ?
C45 O4 Dy2 138.1(4) . . ?
O1 Dy1 O2 72.38(13) . . ?
O1 Dy1 N8 73.86(14) . . ?
O2 Dy1 N8 135.19(14) . . ?
O1 Dy1 N2 135.65(15) . . ?
O2 Dy1 N2 75.48(14) . . ?
N8 Dy1 N2 147.74(15) . . ?
O1 Dy1 N6 74.30(14) . . ?
O2 Dy1 N6 86.41(14) . . ?
N8 Dy1 N6 111.65(15) . . ?
N2 Dy1 N6 73.97(16) . . ?
O1 Dy1 N4 117.95(14) . . ?
O2 Dy1 N4 149.16(15) . . ?
N8 Dy1 N4 74.11(15) . . ?
N2 Dy1 N4 78.61(15) . . ?
N6 Dy1 N4 70.46(15) . . ?
O1 Dy1 N12 84.79(14) . . ?
O2 Dy1 N12 76.65(15) . . ?
N8 Dy1 N12 71.73(15) . . ?
N2 Dy1 N12 116.43(15) . . ?
N6 Dy1 N12 156.34(15) . . ?
N4 Dy1 N12 130.84(16) . . ?
O1 Dy1 N10 148.74(15) . . ?
O2 Dy1 N10 117.62(13) . . ?
N8 Dy1 N10 80.35(15) . . ?
N2 Dy1 N10 74.30(16) . . ?
N6 Dy1 N10 132.96(15) . . ?
N4 Dy1 N10 69.92(15) . . ?
N12 Dy1 N10 70.38(15) . . ?
O3 Dy2 O4 71.74(14) . . ?
O3 Dy2 N22 145.00(14) . . ?
O4 Dy2 N22 84.81(14) . . ?
O3 Dy2 N20 105.87(15) . . ?
O4 Dy2 N20 145.92(15) . . ?
N22 Dy2 N20 79.30(16) . . ?
O3 Dy2 N16 71.49(15) . . ?
O4 Dy2 N16 125.37(15) . . ?
N22 Dy2 N16 142.83(16) . . ?
N20 Dy2 N16 82.97(16) . . ?
O3 Dy2 N24 76.14(14) . . ?
O4 Dy2 N24 76.34(14) . . ?
N22 Dy2 N24 73.25(16) . . ?
N20 Dy2 N24 70.29(15) . . ?
N16 Dy2 N24 129.89(17) . . ?
O3 Dy2 N18 99.95(15) . . ?
O4 Dy2 N18 72.76(14) . . ?
N22 Dy2 N18 97.30(16) . . ?
N20 Dy2 N18 138.84(16) . . ?
N16 Dy2 N18 75.47(16) . . ?
N24 Dy2 N18 148.40(16) . . ?
O3 Dy2 N14 143.37(15) . . ?
O4 Dy2 N14 132.32(15) . . ?
N22 Dy2 N14 71.40(15) . . ?
N20 Dy2 N14 69.91(15) . . ?
N16 Dy2 N14 71.89(16) . . ?
N24 Dy2 N14 130.43(15) . . ?
N18 Dy2 N14 70.21(15) . . ?

loop_
_geom_bond_atom_site_label_1
_geom_bond_atom_site_label_2
_geom_bond_distance
_geom_bond_site_symmetry_2
_geom_bond_publ_flag
C1 N1 1.342(7) . ?
C1 C2 1.362(10) . ?
C1 H1 0.9500 . ?
C2 C3 1.394(9) . ?
C2 H2 0.9500 . ?
C3 N2 1.347(7) . ?
C3 H3 0.9500 . ?
C4 N3 1.351(8) . ?
C4 C5 1.376(9) . ?
C4 H4 0.9500 . ?
C5 C6 1.391(8) . ?
C5 H5 0.9500 . ?
C6 N4 1.339(7) . ?
C6 H6 0.9500 . ?
C7 N5 1.340(8) . ?
C7 C8 1.379(9) . ?
C7 H7 0.9500 . ?
C8 C9 1.373(9) . ?
C8 H8 0.9500 . ?
C9 N6 1.348(7) . ?
C9 H9 0.9500 . ?
C10 N7 1.349(8) . ?
C10 C11 1.381(9) . ?
C10 H10 0.9500 . ?
C11 C12 1.394(9) . ?
C11 H11 0.9500 . ?
C12 N8 1.329(7) . ?
C12 H12 0.9500 . ?
C13 N9 1.353(7) . ?
C13 C14 1.358(9) . ?
C13 H13 0.9500 . ?
C14 C15 1.388(9) . ?
C14 H14 0.9500 . ?
C15 N10 1.351(7) . ?
C15 H15 0.9500 . ?
C16 N11 1.342(7) . ?
C16 C17 1.373(8) . ?
C16 H16 0.9500 . ?
C17 C18 1.385(8) . ?
C17 H17 0.9500 . ?
C18 N12 1.330(7) . ?
C18 H18 0.9500 . ?
C19 N13 1.339(7) . ?
C19 C20 1.358(9) . ?
C19 H19 0.9500 . ?
C20 C21 1.404(8) . ?
C20 H20 0.9500 . ?
C21 N14 1.336(8) . ?
C21 H21 0.9500 . ?
C22 N15 1.339(8) . ?
C22 C23 1.377(10) . ?
C22 H22 0.9500 . ?
C23 C24 1.381(9) . ?
C23 H23 0.9500 . ?
C24 N16 1.337(8) . ?
C24 H24 0.9500 . ?
C25 N17 1.365(8) . ?
C25 C26 1.374(9) . ?
C25 H25 0.9500 . ?
C26 C27 1.386(9) . ?
C26 H26 0.9500 . ?
C27 N18 1.349(7) . ?
C27 H27 0.9500 . ?
C28 N19 1.359(8) . ?
C28 C29 1.367(11) . ?
C28 H28 0.9500 . ?
C29 C30 1.385(9) . ?
C29 H29 0.9500 . ?
C30 N20 1.348(8) . ?
C30 H30 0.9500 . ?
C31 N21 1.339(8) . ?
C31 C32 1.377(9) . ?
C31 H31 0.9500 . ?
C32 C33 1.373(8) . ?
C32 H32 0.9500 . ?
C33 N22 1.354(8) . ?
C33 H33 0.9500 . ?
C34 N23 1.345(7) . ?
C34 C35 1.382(8) . ?
C34 H34 0.9500 . ?
C35 C36 1.387(8) . ?
C35 H35 0.9500 . ?
C36 N24 1.332(7) . ?
C36 H36 0.9500 . ?
C37 C38 1.519(7) . ?
C37 H37A 0.9800 . ?
C37 H37B 0.9800 . ?
C37 H37C 0.9800 . ?
C38 O1 1.259(6) . ?
C38 C39 1.420(7) . ?
C39 C40 1.417(7) . ?
C39 C44 1.509(7) . ?
C40 O2 1.269(6) . ?
C40 C41 1.500(8) . ?
C41 H41A 0.9800 . ?
C41 H41B 0.9800 . ?
C41 H41C 0.9800 . ?
C42 C43 1.520(8) . ?
C42 H42A 0.9800 . ?
C42 H42B 0.9800 . ?
C42 H42C 0.9800 . ?
C43 O3 1.277(6) . ?
C43 C44 1.404(8) . ?
C44 C45 1.427(8) . ?
C45 O4 1.265(6) . ?
C45 C46 1.507(8) . ?
C46 H46A 0.9800 . ?
C46 H46B 0.9800 . ?
C46 H46C 0.9800 . ?
C47 C52 1.386(11) . ?
C47 C49 1.391(11) . ?
C47 C50 1.489(12) . ?
C48 C53 1.384(13) . ?
C48 C51 1.389(13) . ?
C48 H48 0.9500 . ?
C49 C51 1.370(12) . ?
C49 H49 0.9500 . ?
C50 H50A 0.9800 . ?
C50 H50B 0.9800 . ?
C50 H50C 0.9800 . ?
C51 H51 0.9500 . ?
C52 C53 1.358(13) . ?
C52 H52 0.9500 . ?
C53 H53 0.9500 . ?
B1 N3 1.533(9) . ?
B1 N5 1.540(9) . ?
B1 N1 1.549(9) . ?
B1 H1A 1.0000 . ?
B2 N11 1.539(8) . ?
B2 N9 1.548(8) . ?
B2 N7 1.554(8) . ?
B2 H2A 1.0000 . ?
B3 N15 1.528(10) . ?
B3 N13 1.541(9) . ?
B3 N17 1.546(8) . ?
B3 H3A 1.0000 . ?
B4 N23 1.527(8) . ?
B4 N19 1.549(9) . ?
B4 N21 1.559(8) . ?
B4 H4A 1.0000 . ?
N1 N2 1.368(7) . ?
N2 Dy1 2.474(5) . ?
N3 N4 1.367(7) . ?
N4 Dy1 2.531(5) . ?
N5 N6 1.374(7) . ?
N6 Dy1 2.522(5) . ?
N7 N8 1.353(7) . ?
N8 Dy1 2.449(5) . ?
N9 N10 1.378(7) . ?
N10 Dy1 2.558(5) . ?
N11 N12 1.367(6) . ?
N12 Dy1 2.538(5) . ?
N13 N14 1.367(7) . ?
N14 Dy2 2.606(5) . ?
N15 N16 1.367(7) . ?
N16 Dy2 2.487(5) . ?
N17 N18 1.360(7) . ?
N18 Dy2 2.527(5) . ?
N19 N20 1.366(7) . ?
N20 Dy2 2.480(5) . ?
N21 N22 1.368(6) . ?
N22 Dy2 2.439(5) . ?
N23 N24 1.373(6) . ?
N24 Dy2 2.519(5) . ?
O1 Dy1 2.257(3) . ?
O2 Dy1 2.270(4) . ?
O3 Dy2 2.260(4) . ?
O4 Dy2 2.287(4) . ?

loop_
_geom_torsion_atom_site_label_1
_geom_torsion_atom_site_label_2
_geom_torsion_atom_site_label_3
_geom_torsion_atom_site_label_4
_geom_torsion
_geom_torsion_site_symmetry_1
_geom_torsion_site_symmetry_2
_geom_torsion_site_symmetry_3
_geom_torsion_site_symmetry_4
_geom_torsion_publ_flag
N1 C1 C2 C3 -0.2(7) . . . . ?
C1 C2 C3 N2 0.3(7) . . . . ?
N3 C4 C5 C6 0.1(7) . . . . ?
C4 C5 C6 N4 -0.4(7) . . . . ?
N5 C7 C8 C9 1.0(7) . . . . ?
C7 C8 C9 N6 -0.6(7) . . . . ?
N7 C10 C11 C12 -0.8(7) . . . . ?
C10 C11 C12 N8 0.1(7) . . . . ?
N9 C13 C14 C15 0.8(7) . . . . ?
C13 C14 C15 N10 -0.4(7) . . . . ?
N11 C16 C17 C18 0.5(6) . . . . ?
C16 C17 C18 N12 0.1(6) . . . . ?
N13 C19 C20 C21 1.6(7) . . . . ?
C19 C20 C21 N14 -1.8(7) . . . . ?
N15 C22 C23 C24 -0.6(7) . . . . ?
C22 C23 C24 N16 0.9(7) . . . . ?
N17 C25 C26 C27 -0.8(8) . . . . ?
C25 C26 C27 N18 0.9(8) . . . . ?
N19 C28 C29 C30 0.7(7) . . . . ?
C28 C29 C30 N20 -0.1(7) . . . . ?
N21 C31 C32 C33 -0.4(7) . . . . ?
C31 C32 C33 N22 0.1(7) . . . . ?
N23 C34 C35 C36 0.5(7) . . . . ?
C34 C35 C36 N24 0.0(8) . . . . ?
O1 C38 C39 C40 -0.6(9) . . . . ?
C37 C38 C39 C40 176.4(5) . . . . ?
O1 C38 C39 C44 179.3(5) . . . . ?
C37 C38 C39 C44 -3.6(8) . . . . ?
C38 C39 C40 O2 0.2(9) . . . . ?
C44 C39 C40 O2 -179.8(6) . . . . ?
C38 C39 C40 C41 -178.3(6) . . . . ?
C44 C39 C40 C41 1.7(9) . . . . ?
O3 C43 C44 C45 -5.5(8) . . . . ?
C42 C43 C44 C45 176.4(5) . . . . ?
O3 C43 C44 C39 173.2(5) . . . . ?
C42 C43 C44 C39 -4.8(8) . . . . ?
C40 C39 C44 C43 102.0(7) . . . . ?
C38 C39 C44 C43 -78.0(7) . . . . ?
C40 C39 C44 C45 -79.3(7) . . . . ?
C38 C39 C44 C45 100.8(6) . . . . ?
C43 C44 C45 O4 -3.9(8) . . . . ?
C39 C44 C45 O4 177.3(5) . . . . ?
C43 C44 C45 C46 175.2(5) . . . . ?
C39 C44 C45 C46 -3.5(8) . . . . ?
C52 C47 C49 C51 -0.6(13) . . . . ?
C50 C47 C49 C51 -178.7(9) . . . . ?
C47 C49 C51 C48 0.6(14) . . . . ?
C53 C48 C51 C49 -0.9(14) . . . . ?
C49 C47 C52 C53 0.8(13) . . . . ?
C50 C47 C52 C53 178.9(8) . . . . ?
C47 C52 C53 C48 -1.0(14) . . . . ?
C51 C48 C53 C52 1.1(14) . . . . ?
C2 C1 N1 N2 0.1(7) . . . . ?
C2 C1 N1 B1 -177.0(6) . . . . ?
N3 B1 N1 C1 -117.2(6) . . . . ?
N5 B1 N1 C1 122.7(6) . . . . ?
N3 B1 N1 N2 66.0(6) . . . . ?
N5 B1 N1 N2 -54.1(7) . . . . ?
C2 C3 N2 N1 -0.2(6) . . . . ?
C2 C3 N2 Dy1 -172.4(4) . . . . ?
C1 N1 N2 C3 0.1(6) . . . . ?
B1 N1 N2 C3 177.4(5) . . . . ?
C1 N1 N2 Dy1 172.8(4) . . . . ?
B1 N1 N2 Dy1 -9.8(7) . . . . ?
C5 C4 N3 N4 0.2(7) . . . . ?
C5 C4 N3 B1 179.9(6) . . . . ?
N5 B1 N3 C4 -128.1(6) . . . . ?
N1 B1 N3 C4 111.6(7) . . . . ?
N5 B1 N3 N4 51.7(7) . . . . ?
N1 B1 N3 N4 -68.7(6) . . . . ?
C5 C6 N4 N3 0.5(6) . . . . ?
C5 C6 N4 Dy1 163.6(4) . . . . ?
C4 N3 N4 C6 -0.4(6) . . . . ?
B1 N3 N4 C6 179.8(5) . . . . ?
C4 N3 N4 Dy1 -165.2(4) . . . . ?
B1 N3 N4 Dy1 15.0(7) . . . . ?
C8 C7 N5 N6 -1.0(7) . . . . ?
C8 C7 N5 B1 -176.1(6) . . . . ?
N3 B1 N5 C7 116.4(6) . . . . ?
N1 B1 N5 C7 -123.4(6) . . . . ?
N3 B1 N5 N6 -58.2(7) . . . . ?
N1 B1 N5 N6 62.0(7) . . . . ?
C8 C9 N6 N5 0.1(6) . . . . ?
C8 C9 N6 Dy1 -179.4(4) . . . . ?
C7 N5 N6 C9 0.6(6) . . . . ?
B1 N5 N6 C9 176.0(5) . . . . ?
C7 N5 N6 Dy1 -179.9(4) . . . . ?
B1 N5 N6 Dy1 -4.5(7) . . . . ?
C11 C10 N7 N8 1.2(7) . . . . ?
C11 C10 N7 B2 -174.9(6) . . . . ?
N11 B2 N7 C10 123.2(6) . . . . ?
N9 B2 N7 C10 -118.5(7) . . . . ?
N11 B2 N7 N8 -52.4(7) . . . . ?
N9 B2 N7 N8 65.9(6) . . . . ?
C11 C12 N8 N7 0.6(6) . . . . ?
C11 C12 N8 Dy1 -172.2(4) . . . . ?
C10 N7 N8 C12 -1.1(6) . . . . ?
B2 N7 N8 C12 175.2(5) . . . . ?
C10 N7 N8 Dy1 172.0(4) . . . . ?
B2 N7 N8 Dy1 -11.6(7) . . . . ?
C14 C13 N9 N10 -0.9(6) . . . . ?
C14 C13 N9 B2 179.2(5) . . . . ?
N11 B2 N9 C13 -133.3(6) . . . . ?
N7 B2 N9 C13 107.9(6) . . . . ?
N11 B2 N9 N10 46.7(7) . . . . ?
N7 B2 N9 N10 -72.1(6) . . . . ?
C14 C15 N10 N9 -0.1(6) . . . . ?
C14 C15 N10 Dy1 154.9(4) . . . . ?
C13 N9 N10 C15 0.6(6) . . . . ?
B2 N9 N10 C15 -179.5(5) . . . . ?
C13 N9 N10 Dy1 -157.3(3) . . . . ?
B2 N9 N10 Dy1 22.7(6) . . . . ?
C17 C16 N11 N12 -1.0(6) . . . . ?
C17 C16 N11 B2 -178.2(5) . . . . ?
N9 B2 N11 C16 113.0(6) . . . . ?
N7 B2 N11 C16 -127.9(6) . . . . ?
N9 B2 N11 N12 -63.9(6) . . . . ?
N7 B2 N11 N12 55.3(7) . . . . ?
C17 C18 N12 N11 -0.7(6) . . . . ?
C17 C18 N12 Dy1 172.4(3) . . . . ?
C16 N11 N12 C18 1.1(5) . . . . ?
B2 N11 N12 C18 178.4(5) . . . . ?
C16 N11 N12 Dy1 -172.9(3) . . . . ?
B2 N11 N12 Dy1 4.4(6) . . . . ?
C20 C19 N13 N14 -0.8(7) . . . . ?
C20 C19 N13 B3 173.3(6) . . . . ?
N15 B3 N13 C19 -109.1(7) . . . . ?
N17 B3 N13 C19 129.5(6) . . . . ?
N15 B3 N13 N14 64.5(7) . . . . ?
N17 B3 N13 N14 -56.9(7) . . . . ?
C20 C21 N14 N13 1.4(7) . . . . ?
C20 C21 N14 Dy2 -165.7(4) . . . . ?
C19 N13 N14 C21 -0.4(7) . . . . ?
B3 N13 N14 C21 -175.1(5) . . . . ?
C19 N13 N14 Dy2 167.5(4) . . . . ?
B3 N13 N14 Dy2 -7.3(7) . . . . ?
C23 C22 N15 N16 0.1(7) . . . . ?
C23 C22 N15 B3 -178.9(6) . . . . ?
N13 B3 N15 C22 121.3(6) . . . . ?
N17 B3 N15 C22 -119.2(6) . . . . ?
N13 B3 N15 N16 -57.7(7) . . . . ?
N17 B3 N15 N16 61.9(7) . . . . ?
C23 C24 N16 N15 -0.8(6) . . . . ?
C23 C24 N16 Dy2 -173.2(4) . . . . ?
C22 N15 N16 C24 0.4(6) . . . . ?
B3 N15 N16 C24 179.6(5) . . . . ?
C22 N15 N16 Dy2 173.0(4) . . . . ?
B3 N15 N16 Dy2 -7.9(7) . . . . ?
C26 C25 N17 N18 0.5(8) . . . . ?
C26 C25 N17 B3 176.7(6) . . . . ?
N15 B3 N17 N18 -57.2(8) . . . . ?
N13 B3 N17 N18 63.3(7) . . . . ?
N15 B3 N17 C25 127.1(7) . . . . ?
N13 B3 N17 C25 -112.5(7) . . . . ?
C26 C27 N18 N17 -0.6(7) . . . . ?
C26 C27 N18 Dy2 -176.8(4) . . . . ?
C25 N17 N18 C27 0.1(7) . . . . ?
B3 N17 N18 C27 -176.4(6) . . . . ?
C25 N17 N18 Dy2 176.6(4) . . . . ?
B3 N17 N18 Dy2 0.1(8) . . . . ?
C29 C28 N19 N20 -1.0(7) . . . . ?
C29 C28 N19 B4 177.7(6) . . . . ?
N23 B4 N19 C28 123.7(6) . . . . ?
N21 B4 N19 C28 -118.3(6) . . . . ?
N23 B4 N19 N20 -57.9(6) . . . . ?
N21 B4 N19 N20 60.2(7) . . . . ?
C29 C30 N20 N19 -0.5(7) . . . . ?
C29 C30 N20 Dy2 -172.0(4) . . . . ?
C28 N19 N20 C30 0.9(6) . . . . ?
B4 N19 N20 C30 -177.8(5) . . . . ?
C28 N19 N20 Dy2 173.3(4) . . . . ?
B4 N19 N20 Dy2 -5.4(7) . . . . ?
C32 C31 N21 N22 0.6(7) . . . . ?
C32 C31 N21 B4 176.6(6) . . . . ?
N23 B4 N21 C31 -121.8(7) . . . . ?
N19 B4 N21 C31 119.8(7) . . . . ?
N23 B4 N21 N22 53.7(7) . . . . ?
N19 B4 N21 N22 -64.6(6) . . . . ?
C32 C33 N22 N21 0.3(6) . . . . ?
C32 C33 N22 Dy2 169.3(4) . . . . ?
C31 N21 N22 C33 -0.5(6) . . . . ?
B4 N21 N22 C33 -176.8(5) . . . . ?
C31 N21 N22 Dy2 -170.3(4) . . . . ?
B4 N21 N22 Dy2 13.4(7) . . . . ?
C35 C34 N23 N24 -0.8(7) . . . . ?
C35 C34 N23 B4 -176.6(6) . . . . ?
N19 B4 N23 C34 -133.4(6) . . . . ?
N21 B4 N23 C34 107.0(7) . . . . ?
N19 B4 N23 N24 51.2(6) . . . . ?
N21 B4 N23 N24 -68.4(7) . . . . ?
C35 C36 N24 N23 -0.5(7) . . . . ?
C35 C36 N24 Dy2 161.6(4) . . . . ?
C34 N23 N24 C36 0.8(7) . . . . ?
B4 N23 N24 C36 177.0(5) . . . . ?
C34 N23 N24 Dy2 -162.3(4) . . . . ?
B4 N23 N24 Dy2 13.9(7) . . . . ?
C39 C38 O1 Dy1 7.2(9) . . . . ?
C37 C38 O1 Dy1 -169.9(4) . . . . ?
C39 C40 O2 Dy1 -6.0(10) . . . . ?
C41 C40 O2 Dy1 172.6(4) . . . . ?
C44 C43 O3 Dy2 18.2(9) . . . . ?
C42 C43 O3 Dy2 -163.6(4) . . . . ?
C44 C45 O4 Dy2 3.0(9) . . . . ?
C46 C45 O4 Dy2 -176.2(4) . . . . ?
